data_4328411
loop_
_publ_author_name
'Nicholas B. Kingsley'
'Kristin Kirschbaum'
'Joseph A. Teprovich'
'Robert A. Flowers'
'Mark R. Mason'

_publ_contact_author
;
     Professor Mark R. Mason
     Department of Chemistry
     MS 602
     University of Toledo
     Toledo
     OH 43606
     USA
;
_publ_contact_author_email mmason5@utoledo.edu
_publ_contact_author_fax '(419) 530-4033'
_publ_contact_author_phone '(419) 530-1532'
_publ_section_title
;
 Synthesis and Calorimetric, Spectroscopic, and Structural
 Characterization of Isocyanide Complexes of Trialkylaluminum and
 Tri-tert-butylgallium
;
_journal_name_full 'Inorganic Chemistry'
_journal_page_first 2494
_journal_page_last 2502
_journal_paper_doi 10.1021/ic202427z
_journal_volume 51
_journal_year 2012
_chemical_formula_moiety 'C21 H36 Al N'
_chemical_formula_sum 'C21 H36 Al N'
_chemical_formula_weight 329.49
_space_group_IT_number 2
_symmetry_cell_setting triclinic
_symmetry_space_group_name_Hall '-P 1'
_symmetry_space_group_name_H-M 'P -1'
_atom_sites_solution_hydrogens difmap
_atom_sites_solution_primary direct
_atom_sites_solution_secondary difmap
_audit_creation_method SHELXL-97
_audit_update_record
;
2011-06-15 # Formatted by publCIF
;
_cell_angle_alpha 64.069(1)
_cell_angle_beta 87.109(1)
_cell_angle_gamma 72.330(1)
_cell_formula_units_Z 2
_cell_length_a 8.8875(2)
_cell_length_b 11.8471(2)
_cell_length_c 11.9501(2)
_cell_measurement_reflns_used 5900
_cell_measurement_temperature 140
_cell_measurement_theta_max 33.126
_cell_measurement_theta_min 2.412
_cell_volume 1073.19(4)
_computing_cell_refinement 'Saintplus 5.45 '
_computing_data_collection 'Smart 5.630 '
_computing_data_reduction 'Saintplus 5.45'
_computing_structure_refinement 'SHELXL-97 (Sheldrick, 1997)'
_computing_structure_solution 'SHELXS-97 (Sheldrick, 1990)'
_diffrn_ambient_temperature 140
_diffrn_measured_fraction_theta_full 1.000
_diffrn_measured_fraction_theta_max 0.909
_diffrn_measurement_device_type 'Bruker platform with Smart6000 CCD'
_diffrn_measurement_method 'omega scans'
_diffrn_radiation_monochromator graphite
_diffrn_radiation_source 'sealed tube'
_diffrn_radiation_type MoK\a
_diffrn_radiation_wavelength 0.71073
_diffrn_reflns_av_R_equivalents 0.0279
_diffrn_reflns_av_sigmaI/netI 0.0393
_diffrn_reflns_limit_h_max 13
_diffrn_reflns_limit_h_min -13
_diffrn_reflns_limit_k_max 17
_diffrn_reflns_limit_k_min -18
_diffrn_reflns_limit_l_max 17
_diffrn_reflns_limit_l_min -18
_diffrn_reflns_number 19702
_diffrn_reflns_theta_full 26.00
_diffrn_reflns_theta_max 33.32
_diffrn_reflns_theta_min 1.90
_exptl_absorpt_coefficient_mu 0.096
_exptl_absorpt_correction_T_max 1.000
_exptl_absorpt_correction_T_min 0.850
_exptl_absorpt_correction_type multi-scan
_exptl_absorpt_process_details SADABS;Sheldrick1996;Blessing,ActaC.1995,A51,33
_exptl_crystal_colour colorless
_exptl_crystal_density_diffrn 1.020
_exptl_crystal_description rectangle
_exptl_crystal_F_000 364
_exptl_crystal_size_max .30
_exptl_crystal_size_mid .25
_exptl_crystal_size_min .20
_refine_diff_density_max 0.536
_refine_diff_density_min -0.190
_refine_diff_density_rms 0.053
_refine_ls_extinction_method none
_refine_ls_goodness_of_fit_ref 1.054
_refine_ls_hydrogen_treatment refall
_refine_ls_matrix_type full
_refine_ls_number_parameters 352
_refine_ls_number_reflns 7553
_refine_ls_number_restraints 0
_refine_ls_restrained_S_all 1.054
_refine_ls_R_factor_all 0.0649
_refine_ls_R_factor_gt 0.0496
_refine_ls_shift/su_max 0.000
_refine_ls_shift/su_mean 0.000
_refine_ls_structure_factor_coef Fsqd
_refine_ls_weighting_details 'calc w=1/[\s^2^(Fo^2^)+(0.0484P)^2^+0.3523P] where P=(Fo^2^+2Fc^2^)/3'
_refine_ls_weighting_scheme calc
_refine_ls_wR_factor_gt 0.1116
_refine_ls_wR_factor_ref 0.1168
_reflns_number_gt 6228
_reflns_number_total 7553
_reflns_threshold_expression >2sigma(I)
_cod_data_source_file ic202427z_si_001_3.cif
_cod_data_source_block 8
_cod_database_code 4328411

loop_
_symmetry_equiv_pos_as_xyz
'x, y, z'
'-x, -y, -z'

loop_
_atom_site_label
_atom_site_type_symbol
_atom_site_fract_x
_atom_site_fract_y
_atom_site_fract_z
_atom_site_U_iso_or_equiv
_atom_site_adp_type
_atom_site_occupancy
_atom_site_symmetry_multiplicity
_atom_site_calc_flag
Al1 Al 0.32802(3) 0.36488(3) 0.29567(3) 0.01258(8) Uani 1 1 d
N1 N 0.26508(10) 0.20834(8) 0.58684(8) 0.01617(16) Uani 1 1 d
C1 C 0.28888(12) 0.26710(10) 0.48560(9) 0.01742(19) Uani 1 1 d
C2 C 0.55528(12) 0.36134(10) 0.30840(9) 0.01779(19) Uani 1 1 d
C3 C 0.28838(14) 0.24101(11) 0.23388(10) 0.0213(2) Uani 1 1 d
C4 C 0.15820(13) 0.54205(10) 0.24281(10) 0.0198(2) Uani 1 1 d
C5 C 0.23843(12) 0.13055(9) 0.70972(9) 0.01460(17) Uani 1 1 d
C6 C 0.32176(12) 0.12769(10) 0.80787(9) 0.01544(18) Uani 1 1 d
C7 C 0.29630(13) 0.04660(10) 0.92859(9) 0.01887(19) Uani 1 1 d
C8 C 0.19506(14) -0.02834(11) 0.94842(10) 0.0210(2) Uani 1 1 d
C9 C 0.11243(13) -0.02064(11) 0.84836(10) 0.0200(2) Uani 1 1 d
C10 C 0.13050(12) 0.06094(10) 0.72559(9) 0.01648(18) Uani 1 1 d
C11 C 0.43207(14) 0.20864(11) 0.78321(11) 0.0211(2) Uani 1 1 d
C12 C 0.03724(15) 0.07644(12) 0.61554(11) 0.0227(2) Uani 1 1 d
C21 C 0.67484(15) 0.22523(13) 0.33931(14) 0.0313(3) Uani 1 1 d
C22 C 0.58900(15) 0.40023(14) 0.40946(11) 0.0270(2) Uani 1 1 d
C23 C 0.58980(14) 0.46013(13) 0.18224(11) 0.0243(2) Uani 1 1 d
C31 C 0.3488(2) 0.27262(17) 0.10406(14) 0.0408(4) Uani 1 1 d
C32 C 0.37309(19) 0.09459(12) 0.32063(14) 0.0329(3) Uani 1 1 d
C33 C 0.11131(18) 0.25731(15) 0.22126(13) 0.0319(3) Uani 1 1 d
C41 C 0.12465(18) 0.61395(13) 0.09973(12) 0.0332(3) Uani 1 1 d
C42 C 0.00163(15) 0.52692(14) 0.29878(15) 0.0327(3) Uani 1 1 d
C43 C 0.20601(17) 0.63346(13) 0.28379(14) 0.0311(3) Uani 1 1 d
H8 H 0.1821(18) -0.0848(15) 1.0322(14) 0.027(4) Uiso 1 1 d
H7 H 0.3501(17) 0.0423(14) 0.9987(13) 0.022(3) Uiso 1 1 d
H9 H 0.0449(18) -0.0731(15) 0.8644(14) 0.027(4) Uiso 1 1 d
H11A H 0.4688(19) 0.2052(15) 0.8596(15) 0.032(4) Uiso 1 1 d
H11B H 0.524(2) 0.1760(17) 0.7460(16) 0.039(4) Uiso 1 1 d
H11C H 0.3794(19) 0.3003(16) 0.7260(15) 0.031(4) Uiso 1 1 d
H12A H 0.105(2) 0.0546(17) 0.5577(16) 0.039(4) Uiso 1 1 d
H12B H -0.028(2) 0.1649(17) 0.5686(15) 0.035(4) Uiso 1 1 d
H12C H -0.025(2) 0.0175(18) 0.6431(17) 0.044(5) Uiso 1 1 d
H21A H 0.6675(19) 0.1957(16) 0.2776(15) 0.032(4) Uiso 1 1 d
H21B H 0.659(2) 0.1582(18) 0.4203(17) 0.043(5) Uiso 1 1 d
H21C H 0.786(2) 0.2281(19) 0.3457(18) 0.053(5) Uiso 1 1 d
H22A H 0.575(2) 0.3377(16) 0.4919(15) 0.035(4) Uiso 1 1 d
H22B H 0.518(2) 0.4889(17) 0.3979(15) 0.036(4) Uiso 1 1 d
H22C H 0.698(2) 0.4031(18) 0.4137(16) 0.044(5) Uiso 1 1 d
H23A H 0.5746(19) 0.4404(16) 0.1122(15) 0.032(4) Uiso 1 1 d
H23B H 0.521(2) 0.5516(17) 0.1575(15) 0.034(4) Uiso 1 1 d
H23C H 0.701(2) 0.4598(17) 0.1859(15) 0.037(4) Uiso 1 1 d
H31A H 0.300(2) 0.365(2) 0.0426(18) 0.049(5) Uiso 1 1 d
H31B H 0.466(3) 0.2555(19) 0.1063(18) 0.054(6) Uiso 1 1 d
H31C H 0.323(2) 0.220(2) 0.0688(19) 0.058(6) Uiso 1 1 d
H32A H 0.332(2) 0.0672(16) 0.4050(16) 0.037(4) Uiso 1 1 d
H32B H 0.350(2) 0.0393(19) 0.2899(17) 0.048(5) Uiso 1 1 d
H32C H 0.492(2) 0.0705(18) 0.3318(17) 0.050(5) Uiso 1 1 d
H33A H 0.051(2) 0.3443(17) 0.1616(16) 0.035(4) Uiso 1 1 d
H33B H 0.0657(19) 0.2363(16) 0.3018(16) 0.033(4) Uiso 1 1 d
H33C H 0.099(2) 0.1956(18) 0.1894(17) 0.049(5) Uiso 1 1 d
H41A H 0.222(2) 0.5978(17) 0.3730(17) 0.037(4) Uiso 1 1 d
H41B H 0.089(2) 0.5639(18) 0.0683(17) 0.045(5) Uiso 1 1 d
H41C H 0.040(2) 0.7025(19) 0.0719(17) 0.047(5) Uiso 1 1 d
H42A H -0.039(2) 0.4737(18) 0.2746(17) 0.044(5) Uiso 1 1 d
H42B H -0.080(2) 0.6128(18) 0.2675(17) 0.045(5) Uiso 1 1 d
H42C H 0.010(2) 0.4872(18) 0.3928(17) 0.046(5) Uiso 1 1 d
H43A H 0.225(2) 0.6323(17) 0.0566(16) 0.038(4) Uiso 1 1 d
H43B H 0.116(2) 0.7181(18) 0.2557(17) 0.045(5) Uiso 1 1 d
H43C H 0.304(2) 0.6542(17) 0.2485(15) 0.038(4) Uiso 1 1 d

loop_
_atom_site_aniso_label
_atom_site_aniso_U_11
_atom_site_aniso_U_22
_atom_site_aniso_U_33
_atom_site_aniso_U_23
_atom_site_aniso_U_13
_atom_site_aniso_U_12
Al1 0.01408(14) 0.01212(14) 0.01144(13) -0.00460(10) 0.00223(10) -0.00510(10)
N1 0.0169(4) 0.0155(4) 0.0156(4) -0.0063(3) 0.0027(3) -0.0053(3)
C1 0.0176(4) 0.0172(4) 0.0177(4) -0.0073(4) 0.0020(3) -0.0064(4)
C2 0.0164(4) 0.0193(5) 0.0163(4) -0.0062(4) 0.0031(3) -0.0063(4)
C3 0.0317(6) 0.0208(5) 0.0184(4) -0.0109(4) 0.0084(4) -0.0150(4)
C4 0.0186(5) 0.0162(5) 0.0209(5) -0.0060(4) 0.0003(4) -0.0038(4)
C5 0.0159(4) 0.0128(4) 0.0134(4) -0.0047(3) 0.0036(3) -0.0042(3)
C6 0.0157(4) 0.0138(4) 0.0158(4) -0.0061(3) 0.0029(3) -0.0041(3)
C7 0.0216(5) 0.0186(5) 0.0145(4) -0.0064(4) 0.0022(4) -0.0053(4)
C8 0.0254(5) 0.0192(5) 0.0151(4) -0.0042(4) 0.0060(4) -0.0087(4)
C9 0.0223(5) 0.0186(5) 0.0202(5) -0.0073(4) 0.0070(4) -0.0107(4)
C10 0.0181(4) 0.0154(4) 0.0170(4) -0.0077(3) 0.0038(3) -0.0061(3)
C11 0.0224(5) 0.0203(5) 0.0213(5) -0.0073(4) 0.0016(4) -0.0105(4)
C12 0.0256(5) 0.0251(5) 0.0202(5) -0.0100(4) 0.0009(4) -0.0113(4)
C21 0.0181(5) 0.0267(6) 0.0394(7) -0.0101(5) 0.0048(5) -0.0014(4)
C22 0.0262(6) 0.0394(7) 0.0202(5) -0.0123(5) 0.0009(4) -0.0180(5)
C23 0.0239(5) 0.0305(6) 0.0201(5) -0.0086(4) 0.0070(4) -0.0156(5)
C31 0.0743(12) 0.0465(9) 0.0282(6) -0.0277(6) 0.0266(7) -0.0407(8)
C32 0.0443(8) 0.0185(5) 0.0408(7) -0.0160(5) 0.0145(6) -0.0135(5)
C33 0.0387(7) 0.0358(7) 0.0294(6) -0.0126(5) -0.0008(5) -0.0247(6)
C41 0.0371(7) 0.0238(6) 0.0241(6) -0.0008(5) -0.0077(5) -0.0031(5)
C42 0.0178(5) 0.0275(6) 0.0446(8) -0.0127(6) 0.0049(5) -0.0016(5)
C43 0.0334(7) 0.0217(6) 0.0419(7) -0.0194(5) 0.0050(5) -0.0060(5)

loop_
_atom_type_symbol
_atom_type_description
_atom_type_scat_dispersion_real
_atom_type_scat_dispersion_imag
_atom_type_scat_source
C C 0.0033 0.0016 'International Tables Vol C Tables 4.2.6.8 and 6.1.1.4'
H H 0.0000 0.0000 'International Tables Vol C Tables 4.2.6.8 and 6.1.1.4'
N N 0.0061 0.0033 'International Tables Vol C Tables 4.2.6.8 and 6.1.1.4'
Al Al 0.0645 0.0514 'International Tables Vol C Tables 4.2.6.8 and 6.1.1.4'

loop_
_geom_angle_atom_site_label_1
_geom_angle_atom_site_label_2
_geom_angle_atom_site_label_3
_geom_angle
C2 Al1 C4 116.93(5)
C2 Al1 C3 116.39(5)
C4 Al1 C3 116.63(5)
C2 Al1 C1 102.22(4)
C4 Al1 C1 100.62(4)
C3 Al1 C1 99.18(4)
C1 N1 C5 177.04(10)
N1 C1 Al1 175.59(9)
C21 C2 C23 107.65(10)
C21 C2 C22 106.86(10)
C23 C2 C22 107.97(9)
C21 C2 Al1 112.83(8)
C23 C2 Al1 108.96(7)
C22 C2 Al1 112.36(7)
C33 C3 C32 107.01(10)
C33 C3 C31 107.85(11)
C32 C3 C31 108.11(11)
C33 C3 Al1 111.88(8)
C32 C3 Al1 112.91(8)
C31 C3 Al1 108.89(8)
C43 C4 C41 107.29(10)
C43 C4 C42 106.72(10)
C41 C4 C42 108.03(10)
C43 C4 Al1 112.65(8)
C41 C4 Al1 110.18(8)
C42 C4 Al1 111.74(8)
C10 C5 C6 124.49(9)
C10 C5 N1 117.67(9)
C6 C5 N1 117.84(9)
C7 C6 C5 116.45(9)
C7 C6 C11 122.19(9)
C5 C6 C11 121.36(9)
C8 C7 C6 120.86(10)
C8 C7 H7 119.8(9)
C6 C7 H7 119.3(9)
C9 C8 C7 120.78(9)
C9 C8 H8 120.2(9)
C7 C8 H8 119.0(9)
C8 C9 C10 120.90(10)
C8 C9 H9 119.1(9)
C10 C9 H9 120.0(9)
C9 C10 C5 116.44(9)
C9 C10 C12 122.23(10)
C5 C10 C12 121.32(9)
C6 C11 H11A 111.1(10)
C6 C11 H11B 110.7(10)
H11A C11 H11B 107.9(14)
C6 C11 H11C 110.8(9)
H11A C11 H11C 108.4(13)
H11B C11 H11C 107.8(14)
C10 C12 H12A 111.8(10)
C10 C12 H12B 111.8(10)
H12A C12 H12B 105.7(14)
C10 C12 H12C 110.0(11)
H12A C12 H12C 106.7(14)
H12B C12 H12C 110.6(14)
C2 C21 H21A 112.7(10)
C2 C21 H21B 110.9(10)
H21A C21 H21B 107.6(14)
C2 C21 H21C 109.9(11)
H21A C21 H21C 108.0(14)
H21B C21 H21C 107.6(15)
C2 C22 H22A 111.2(10)
C2 C22 H22B 114.0(9)
H22A C22 H22B 106.0(13)
C2 C22 H22C 113.1(10)
H22A C22 H22C 106.5(14)
H22B C22 H22C 105.6(14)
C2 C23 H23A 113.3(9)
C2 C23 H23B 112.8(9)
H23A C23 H23B 105.7(13)
C2 C23 H23C 110.6(10)
H23A C23 H23C 106.9(13)
H23B C23 H23C 107.2(13)
C3 C31 H31A 113.3(11)
C3 C31 H31B 112.6(11)
H31A C31 H31B 106.6(16)
C3 C31 H31C 110.7(12)
H31A C31 H31C 105.1(16)
H31B C31 H31C 108.1(16)
C3 C32 H32A 111.3(9)
C3 C32 H32B 110.7(11)
H32A C32 H32B 104.1(14)
C3 C32 H32C 114.3(11)
H32A C32 H32C 108.7(14)
H32B C32 H32C 107.2(16)
C3 C33 H33A 112.4(10)
C3 C33 H33B 112.0(10)
H33A C33 H33B 109.3(14)
C3 C33 H33C 108.5(11)
H33A C33 H33C 106.3(14)
H33B C33 H33C 108.1(14)
C4 C41 H41B 111.5(11)
C4 C41 H41C 111.2(10)
H41B C41 H41C 107.4(15)
C4 C41 H43A 111.6(9)
H41B C41 H43A 108.3(15)
H41C C41 H43A 106.7(14)
C4 C42 H42A 112.0(11)
C4 C42 H42B 110.1(11)
H42A C42 H42B 105.8(15)
C4 C42 H42C 113.8(10)
H42A C42 H42C 107.4(15)
H42B C42 H42C 107.3(15)
C4 C43 H41A 112.3(10)
C4 C43 H43B 108.0(10)
H41A C43 H43B 106.0(14)
C4 C43 H43C 113.5(10)
H41A C43 H43C 108.0(14)
H43B C43 H43C 108.7(14)

loop_
_geom_bond_atom_site_label_1
_geom_bond_atom_site_label_2
_geom_bond_distance
Al1 C2 2.0196(11)
Al1 C4 2.0239(11)
Al1 C3 2.0274(11)
Al1 C1 2.1166(11)
N1 C1 1.1489(13)
N1 C5 1.4056(12)
C2 C21 1.5311(16)
C2 C23 1.5378(15)
C2 C22 1.5385(16)
C3 C33 1.5332(18)
C3 C32 1.5374(17)
C3 C31 1.5379(17)
C4 C43 1.5353(17)
C4 C41 1.5366(16)
C4 C42 1.5390(17)
C5 C10 1.4004(14)
C5 C6 1.4011(14)
C6 C7 1.3937(14)
C6 C11 1.5041(14)
C7 C8 1.3905(15)
C7 H7 0.960(14)
C8 C9 1.3891(15)
C8 H8 0.956(15)
C9 C10 1.3938(14)
C9 H9 0.946(16)
C10 C12 1.5021(15)
C11 H11A 0.965(16)
C11 H11B 0.970(18)
C11 H11C 0.969(16)
C12 H12A 0.965(18)
C12 H12B 0.948(17)
C12 H12C 0.957(19)
C21 H21A 0.956(17)
C21 H21B 0.985(18)
C21 H21C 1.01(2)
C22 H22A 0.970(16)
C22 H22B 0.999(17)
C22 H22C 0.984(19)
C23 H23A 0.987(16)
C23 H23B 0.985(17)
C23 H23C 0.993(17)
C31 H31A 0.982(19)
C31 H31B 1.00(2)
C31 H31C 0.97(2)
C32 H32A 1.001(17)
C32 H32B 0.95(2)
C32 H32C 1.01(2)
C33 H33A 0.958(17)
C33 H33B 0.982(17)
C33 H33C 0.995(19)
C41 H41B 0.958(19)
C41 H41C 1.009(19)
C41 H43A 1.039(18)
C42 H42A 0.959(19)
C42 H42B 0.973(19)
C42 H42C 1.007(18)
C43 H41A 0.959(18)
C43 H43B 1.002(19)
C43 H43C 0.996(18)
